data_7131601
loop_
_publ_author_name
'Cui, Wenwen'
'Guo, Guoju'
'Wang, Yifei'
'Song, Xiuyan'
'Lv, Jian'
'Yang, Daoshan'

_publ_section_title
;
 Visible light/copper catalysis enabled alkylation of silyl enol ethers
 with arylsulfonium salts.
;
_journal_issue 42
_journal_name_full 'Chemical communications (Cambridge, England)'
_journal_page_first 6367
_journal_page_last 6370
_journal_paper_doi 10.1039/d3cc01056b
_journal_volume 59
_journal_year 2023
_chemical_formula_sum 'C20 H24 O S'
_chemical_formula_weight 312.45
_space_group_IT_number 14
_space_group_name_Hall '-P 2ybc'
_space_group_name_H-M_alt 'P 1 21/c 1'
_symmetry_cell_setting monoclinic
_symmetry_space_group_name_H-M 'P 1 21/c 1'
_atom_sites_solution_hydrogens geom
_atom_sites_solution_primary direct
_atom_sites_solution_secondary difmap
_audit_creation_method SHELXL-97
_audit_update_record
;
2023-02-17 deposited with the CCDC.	2023-04-27 downloaded from the CCDC.
;
_cell_angle_alpha 90.00
_cell_angle_beta 92.440(2)
_cell_angle_gamma 90.00
_cell_formula_units_Z 4
_cell_length_a 20.6821(17)
_cell_length_b 14.2922(12)
_cell_length_c 5.8697(4)
_cell_measurement_reflns_used 820
_cell_measurement_temperature 293(2)
_cell_measurement_theta_max 26.752
_cell_measurement_theta_min 2.397
_cell_volume 1733.5(2)
_computing_cell_refinement 'Bruker SMART'
_computing_data_collection 'Bruker SMART'
_computing_data_reduction 'Bruker SAINT'
_computing_molecular_graphics 'Bruker SHELXTL'
_computing_publication_material 'Bruker SHELXTL'
_computing_structure_refinement 'SHELXL-97 (Sheldrick, 1997)'
_computing_structure_solution 'SHELXS-97 (Sheldrick, 1990)'
_diffrn_ambient_temperature 293(2)
_diffrn_measured_fraction_theta_full 0.995
_diffrn_measured_fraction_theta_max 0.995
_diffrn_measurement_device_type 'CCD area detector'
_diffrn_measurement_method 'phi and omega scans'
_diffrn_radiation_monochromator graphite
_diffrn_radiation_source 'fine-focus sealed tube'
_diffrn_radiation_type MoK\a
_diffrn_radiation_wavelength 0.71073
_diffrn_reflns_av_R_equivalents 0.1345
_diffrn_reflns_av_sigmaI/netI 0.1483
_diffrn_reflns_limit_h_max 17
_diffrn_reflns_limit_h_min -24
_diffrn_reflns_limit_k_max 16
_diffrn_reflns_limit_k_min -17
_diffrn_reflns_limit_l_max 6
_diffrn_reflns_limit_l_min -5
_diffrn_reflns_number 8197
_diffrn_reflns_theta_full 25.02
_diffrn_reflns_theta_max 25.02
_diffrn_reflns_theta_min 2.43
_exptl_absorpt_coefficient_mu 0.187
_exptl_absorpt_correction_T_max 0.9926
_exptl_absorpt_correction_T_min 0.9375
_exptl_absorpt_correction_type multi-scan
_exptl_absorpt_process_details sadabs
_exptl_crystal_colour colorless
_exptl_crystal_density_method 'not measured'
_exptl_crystal_description block
_exptl_crystal_F_000 672
_exptl_crystal_size_max 0.35
_exptl_crystal_size_mid 0.30
_exptl_crystal_size_min 0.04
_refine_diff_density_max 0.238
_refine_diff_density_min -0.198
_refine_diff_density_rms 0.043
_refine_ls_extinction_method none
_refine_ls_goodness_of_fit_ref 1.063
_refine_ls_hydrogen_treatment mixed
_refine_ls_matrix_type full
_refine_ls_number_parameters 199
_refine_ls_number_reflns 3025
_refine_ls_number_restraints 0
_refine_ls_restrained_S_all 1.063
_refine_ls_R_factor_all 0.2016
_refine_ls_R_factor_gt 0.0792
_refine_ls_shift/su_max 0.000
_refine_ls_shift/su_mean 0.000
_refine_ls_structure_factor_coef Fsqd
_refine_ls_weighting_details 'calc w=1/[\s^2^(Fo^2^)+(0.0168P)^2^+0.0000P] where P=(Fo^2^+2Fc^2^)/3'
_refine_ls_weighting_scheme calc
_refine_ls_wR_factor_gt 0.1191
_refine_ls_wR_factor_ref 0.1424
_reflns_number_gt 1249
_reflns_number_total 3025
_reflns_threshold_expression >2sigma(I)
_cod_data_source_file d3cc01056b2.cif
_cod_data_source_block 230215d
_cod_depositor_comments
;
The following automatic conversions were performed:

data item '_symmetry_cell_setting' value 'Monoclinic' was changed to
'monoclinic' in accordance with the
/home/data/users/saulius/crontab/automatic-downloads/rss-feeds/RSC/lib/dictionaries/cif_core.dic
dictionary named 'cif_core.dic' version 2.4.2 last updated on
2011-04-26.

Automatic conversion script
Id: cif_fix_values 8170 2020-07-09 18:12:32Z antanas 

 Adding full bibliography for 7131601.cif.
;
_cod_original_sg_symbol_H-M P2(1)/c
_cod_database_code 7131601

loop_
_symmetry_equiv_pos_as_xyz
'x, y, z'
'-x, y+1/2, -z+1/2'
'-x, -y, -z'
'x, -y-1/2, z-1/2'

loop_
_atom_site_label
_atom_site_type_symbol
_atom_site_fract_x
_atom_site_fract_y
_atom_site_fract_z
_atom_site_U_iso_or_equiv
_atom_site_adp_type
_atom_site_occupancy
_atom_site_symmetry_multiplicity
_atom_site_calc_flag
_atom_site_refinement_flags
_atom_site_disorder_assembly
_atom_site_disorder_group
O1 O 0.78690(15) 0.4084(3) 1.0550(6) 0.0927(12) Uani 1 1 d . . .
S1 S 0.42328(6) 0.42014(11) 0.7363(2) 0.0934(5) Uani 1 1 d . . .
C1 C 0.8570(2) 0.3814(3) 0.7832(7) 0.0534(11) Uani 1 1 d . . .
C2 C 0.9116(2) 0.4098(3) 0.9123(6) 0.0623(13) Uani 1 1 d . . .
H2 H 0.9067 0.4337 1.0580 0.075 Uiso 1 1 calc R . .
C3 C 0.9725(2) 0.4033(3) 0.8289(8) 0.0708(14) Uani 1 1 d . . .
H3 H 1.0075 0.4249 0.9185 0.085 Uiso 1 1 calc R . .
C4 C 0.9835(2) 0.3663(3) 0.6194(9) 0.0660(13) Uani 1 1 d . . .
C5 C 0.9295(2) 0.3389(3) 0.4915(7) 0.0641(13) Uani 1 1 d . . .
H5 H 0.9349 0.3147 0.3465 0.077 Uiso 1 1 calc R . .
C6 C 0.8688(2) 0.3457(3) 0.5687(7) 0.0638(13) Uani 1 1 d . . .
H6 H 0.8340 0.3259 0.4753 0.077 Uiso 1 1 calc R . .
C7 C 0.7919(2) 0.3858(3) 0.8863(7) 0.0478(12) Uani 1 1 d . . .
C8 C 0.73432(18) 0.3545(3) 0.7332(6) 0.0637(13) Uani 1 1 d . . .
H8A H 0.7379 0.3822 0.5835 0.076 Uiso 1 1 calc R . .
H8B H 0.7358 0.2870 0.7156 0.076 Uiso 1 1 calc R . .
C9 C 0.67083(19) 0.3813(3) 0.8254(7) 0.0659(13) Uani 1 1 d . . .
H9A H 0.6705 0.4485 0.8482 0.079 Uiso 1 1 calc R . .
H9B H 0.6673 0.3521 0.9736 0.079 Uiso 1 1 calc R . .
C10 C 0.61154(19) 0.3548(3) 0.6775(7) 0.0685(13) Uani 1 1 d . . .
H10A H 0.6167 0.3789 0.5249 0.082 Uiso 1 1 calc R . .
H10B H 0.6093 0.2871 0.6670 0.082 Uiso 1 1 calc R . .
C11 C 0.54972(18) 0.3900(3) 0.7622(6) 0.0695(13) Uani 1 1 d . . .
H11A H 0.5534 0.4571 0.7836 0.083 Uiso 1 1 calc R . .
H11B H 0.5432 0.3623 0.9102 0.083 Uiso 1 1 calc R . .
C12 C 0.49123(17) 0.3706(3) 0.6105(6) 0.0694(14) Uani 1 1 d . . .
H12A H 0.4853 0.3036 0.5927 0.083 Uiso 1 1 calc R . .
H12B H 0.4966 0.3977 0.4611 0.083 Uiso 1 1 calc R . .
C13 C 0.35865(18) 0.3975(3) 0.5395(7) 0.0532(11) Uani 1 1 d . . .
C14 C 0.2994(2) 0.4265(3) 0.6024(6) 0.0558(12) Uani 1 1 d . . .
H14 H 0.2956 0.4563 0.7421 0.067 Uiso 1 1 calc R . .
C15 C 0.24473(18) 0.4127(3) 0.4633(7) 0.0596(12) Uani 1 1 d . . .
H15 H 0.2050 0.4346 0.5095 0.072 Uiso 1 1 calc R . .
C16 C 0.2479(2) 0.3667(3) 0.2567(7) 0.0513(11) Uani 1 1 d . . .
C17 C 0.3072(2) 0.3389(3) 0.1951(7) 0.0576(12) Uani 1 1 d . . .
H17 H 0.3110 0.3098 0.0546 0.069 Uiso 1 1 calc R . .
C18 C 0.3623(2) 0.3520(3) 0.3330(7) 0.0597(12) Uani 1 1 d . . .
H18 H 0.4020 0.3300 0.2865 0.072 Uiso 1 1 calc R . .
C19 C 1.0498(2) 0.3605(3) 0.5362(8) 0.0982(17) Uani 1 1 d . . .
H19A H 1.0520 0.3103 0.4280 0.147 Uiso 1 1 calc R . .
H19B H 1.0798 0.3488 0.6623 0.147 Uiso 1 1 calc R . .
H19C H 1.0606 0.4184 0.4642 0.147 Uiso 1 1 calc R . .
C20 C 0.18849(18) 0.3503(3) 0.1045(6) 0.0735(14) Uani 1 1 d . . .
H20A H 0.1989 0.3084 -0.0165 0.110 Uiso 1 1 calc R . .
H20B H 0.1737 0.4088 0.0410 0.110 Uiso 1 1 calc R . .
H20C H 0.1551 0.3232 0.1920 0.110 Uiso 1 1 calc R . .

loop_
_atom_site_aniso_label
_atom_site_aniso_U_11
_atom_site_aniso_U_22
_atom_site_aniso_U_33
_atom_site_aniso_U_23
_atom_site_aniso_U_13
_atom_site_aniso_U_12
O1 0.062(2) 0.126(3) 0.090(2) -0.006(2) -0.005(2) 0.009(2)
S1 0.0658(9) 0.1240(14) 0.0899(9) -0.0039(9) -0.0042(7) -0.0023(9)
C1 0.063(3) 0.045(3) 0.052(3) 0.001(2) -0.005(2) 0.007(2)
C2 0.068(3) 0.066(4) 0.052(3) -0.008(2) -0.007(3) 0.003(3)
C3 0.057(3) 0.070(4) 0.085(3) -0.011(3) -0.012(3) -0.001(3)
C4 0.066(4) 0.058(4) 0.074(3) 0.005(3) 0.003(3) 0.002(3)
C5 0.079(4) 0.063(4) 0.050(3) -0.006(2) -0.002(3) 0.005(3)
C6 0.055(3) 0.074(4) 0.062(3) 0.004(3) -0.013(3) 0.002(2)
C7 0.042(3) 0.047(3) 0.053(3) 0.004(2) -0.014(3) -0.002(2)
C8 0.060(3) 0.064(4) 0.066(3) 0.000(2) -0.009(2) 0.002(2)
C9 0.067(3) 0.055(3) 0.074(3) 0.003(2) -0.017(3) -0.004(3)
C10 0.059(3) 0.062(4) 0.084(3) 0.001(2) -0.008(3) -0.004(2)
C11 0.061(3) 0.080(4) 0.068(3) 0.001(3) -0.006(3) 0.003(3)
C12 0.050(3) 0.079(4) 0.079(3) 0.007(3) 0.002(3) 0.001(2)
C13 0.046(3) 0.061(3) 0.052(3) 0.004(2) 0.000(2) -0.002(2)
C14 0.054(3) 0.065(4) 0.048(2) -0.003(2) 0.005(2) -0.006(2)
C15 0.047(3) 0.064(4) 0.069(3) -0.001(3) 0.012(2) 0.004(2)
C16 0.055(3) 0.043(3) 0.056(3) 0.005(2) 0.005(2) -0.001(2)
C17 0.063(3) 0.060(3) 0.049(3) -0.002(2) 0.001(3) -0.001(3)
C18 0.055(3) 0.060(4) 0.065(3) 0.005(2) 0.010(3) 0.005(2)
C19 0.080(4) 0.099(5) 0.118(4) 0.012(3) 0.028(3) 0.013(3)
C20 0.068(3) 0.080(4) 0.071(3) -0.002(2) -0.013(3) -0.007(3)

loop_
_atom_type_symbol
_atom_type_description
_atom_type_scat_dispersion_real
_atom_type_scat_dispersion_imag
_atom_type_scat_source
C C 0.0033 0.0016 'International Tables Vol C Tables 4.2.6.8 and 6.1.1.4'
H H 0.0000 0.0000 'International Tables Vol C Tables 4.2.6.8 and 6.1.1.4'
O O 0.0106 0.0060 'International Tables Vol C Tables 4.2.6.8 and 6.1.1.4'
S S 0.1246 0.1234 'International Tables Vol C Tables 4.2.6.8 and 6.1.1.4'

loop_
_geom_angle_atom_site_label_1
_geom_angle_atom_site_label_2
_geom_angle_atom_site_label_3
_geom_angle
_geom_angle_site_symmetry_1
_geom_angle_site_symmetry_3
_geom_angle_publ_flag
C13 S1 C12 104.4(2) . . ?
C6 C1 C2 115.6(4) . . ?
C6 C1 C7 125.1(4) . . ?
C2 C1 C7 119.3(4) . . ?
C3 C2 C1 121.3(4) . . ?
C3 C2 H2 119.3 . . ?
C1 C2 H2 119.3 . . ?
C4 C3 C2 122.6(4) . . ?
C4 C3 H3 118.7 . . ?
C2 C3 H3 118.7 . . ?
C3 C4 C5 116.0(4) . . ?
C3 C4 C19 120.9(5) . . ?
C5 C4 C19 123.1(5) . . ?
C6 C5 C4 122.6(4) . . ?
C6 C5 H5 118.7 . . ?
C4 C5 H5 118.7 . . ?
C5 C6 C1 121.9(4) . . ?
C5 C6 H6 119.0 . . ?
C1 C6 H6 119.0 . . ?
O1 C7 C1 121.3(4) . . ?
O1 C7 C8 122.5(5) . . ?
C1 C7 C8 116.2(4) . . ?
C9 C8 C7 112.8(3) . . ?
C9 C8 H8A 109.0 . . ?
C7 C8 H8A 109.0 . . ?
C9 C8 H8B 109.0 . . ?
C7 C8 H8B 109.0 . . ?
H8A C8 H8B 107.8 . . ?
C8 C9 C10 115.5(3) . . ?
C8 C9 H9A 108.4 . . ?
C10 C9 H9A 108.4 . . ?
C8 C9 H9B 108.4 . . ?
C10 C9 H9B 108.4 . . ?
H9A C9 H9B 107.5 . . ?
C11 C10 C9 114.3(3) . . ?
C11 C10 H10A 108.7 . . ?
C9 C10 H10A 108.7 . . ?
C11 C10 H10B 108.7 . . ?
C9 C10 H10B 108.7 . . ?
H10A C10 H10B 107.6 . . ?
C10 C11 C12 115.2(3) . . ?
C10 C11 H11A 108.5 . . ?
C12 C11 H11A 108.5 . . ?
C10 C11 H11B 108.5 . . ?
C12 C11 H11B 108.5 . . ?
H11A C11 H11B 107.5 . . ?
C11 C12 S1 108.4(3) . . ?
C11 C12 H12A 110.0 . . ?
S1 C12 H12A 110.0 . . ?
C11 C12 H12B 110.0 . . ?
S1 C12 H12B 110.0 . . ?
H12A C12 H12B 108.4 . . ?
C14 C13 C18 117.8(4) . . ?
C14 C13 S1 115.7(3) . . ?
C18 C13 S1 126.5(3) . . ?
C13 C14 C15 121.4(4) . . ?
C13 C14 H14 119.3 . . ?
C15 C14 H14 119.3 . . ?
C14 C15 C16 121.2(4) . . ?
C14 C15 H15 119.4 . . ?
C16 C15 H15 119.4 . . ?
C17 C16 C15 116.8(4) . . ?
C17 C16 C20 121.4(4) . . ?
C15 C16 C20 121.7(4) . . ?
C16 C17 C18 122.6(4) . . ?
C16 C17 H17 118.7 . . ?
C18 C17 H17 118.7 . . ?
C13 C18 C17 120.2(4) . . ?
C13 C18 H18 119.9 . . ?
C17 C18 H18 119.9 . . ?
C4 C19 H19A 109.5 . . ?
C4 C19 H19B 109.5 . . ?
H19A C19 H19B 109.5 . . ?
C4 C19 H19C 109.5 . . ?
H19A C19 H19C 109.5 . . ?
H19B C19 H19C 109.5 . . ?
C16 C20 H20A 109.5 . . ?
C16 C20 H20B 109.5 . . ?
H20A C20 H20B 109.5 . . ?
C16 C20 H20C 109.5 . . ?
H20A C20 H20C 109.5 . . ?
H20B C20 H20C 109.5 . . ?

loop_
_geom_bond_atom_site_label_1
_geom_bond_atom_site_label_2
_geom_bond_distance
_geom_bond_site_symmetry_2
_geom_bond_publ_flag
O1 C7 1.051(4) . ?
S1 C13 1.759(4) . ?
S1 C12 1.763(4) . ?
C1 C6 1.389(5) . ?
C1 C2 1.393(5) . ?
C1 C7 1.501(5) . ?
C2 C3 1.373(5) . ?
C2 H2 0.9300 . ?
C3 C4 1.367(5) . ?
C3 H3 0.9300 . ?
C4 C5 1.376(5) . ?
C4 C19 1.476(5) . ?
C5 C6 1.357(5) . ?
C5 H5 0.9300 . ?
C6 H6 0.9300 . ?
C7 C8 1.528(5) . ?
C8 C9 1.491(4) . ?
C8 H8A 0.9700 . ?
C8 H8B 0.9700 . ?
C9 C10 1.520(4) . ?
C9 H9A 0.9700 . ?
C9 H9B 0.9700 . ?
C10 C11 1.480(5) . ?
C10 H10A 0.9700 . ?
C10 H10B 0.9700 . ?
C11 C12 1.497(4) . ?
C11 H11A 0.9700 . ?
C11 H11B 0.9700 . ?
C12 H12A 0.9700 . ?
C12 H12B 0.9700 . ?
C13 C14 1.359(4) . ?
C13 C18 1.381(5) . ?
C14 C15 1.380(4) . ?
C14 H14 0.9300 . ?
C15 C16 1.383(5) . ?
C15 H15 0.9300 . ?
C16 C17 1.353(5) . ?
C16 C20 1.506(5) . ?
C17 C18 1.383(4) . ?
C17 H17 0.9300 . ?
C18 H18 0.9300 . ?
C19 H19A 0.9600 . ?
C19 H19B 0.9600 . ?
C19 H19C 0.9600 . ?
C20 H20A 0.9600 . ?
C20 H20B 0.9600 . ?
C20 H20C 0.9600 . ?

loop_
_geom_torsion_atom_site_label_1
_geom_torsion_atom_site_label_2
_geom_torsion_atom_site_label_3
_geom_torsion_atom_site_label_4
_geom_torsion
_geom_torsion_site_symmetry_1
_geom_torsion_site_symmetry_2
_geom_torsion_site_symmetry_3
_geom_torsion_site_symmetry_4
_geom_torsion_publ_flag
C6 C1 C2 C3 0.7(6) . . . . ?
C7 C1 C2 C3 177.1(4) . . . . ?
C1 C2 C3 C4 -2.1(7) . . . . ?
C2 C3 C4 C5 2.4(7) . . . . ?
C2 C3 C4 C19 -179.9(4) . . . . ?
C3 C4 C5 C6 -1.5(7) . . . . ?
C19 C4 C5 C6 -179.1(4) . . . . ?
C4 C5 C6 C1 0.2(7) . . . . ?
C2 C1 C6 C5 0.2(6) . . . . ?
C7 C1 C6 C5 -176.0(4) . . . . ?
C6 C1 C7 O1 174.8(5) . . . . ?
C2 C1 C7 O1 -1.3(7) . . . . ?
C6 C1 C7 C8 -4.6(6) . . . . ?
C2 C1 C7 C8 179.3(4) . . . . ?
O1 C7 C8 C9 14.0(7) . . . . ?
C1 C7 C8 C9 -166.6(3) . . . . ?
C7 C8 C9 C10 178.2(3) . . . . ?
C8 C9 C10 C11 -174.5(4) . . . . ?
C9 C10 C11 C12 175.8(3) . . . . ?
C10 C11 C12 S1 -178.6(3) . . . . ?
C13 S1 C12 C11 177.6(3) . . . . ?
C12 S1 C13 C14 177.7(3) . . . . ?
C12 S1 C13 C18 -0.7(4) . . . . ?
C18 C13 C14 C15 -1.2(6) . . . . ?
S1 C13 C14 C15 -179.8(3) . . . . ?
C13 C14 C15 C16 1.5(6) . . . . ?
C14 C15 C16 C17 -2.0(6) . . . . ?
C14 C15 C16 C20 179.4(3) . . . . ?
C15 C16 C17 C18 2.3(6) . . . . ?
C20 C16 C17 C18 -179.1(3) . . . . ?
C14 C13 C18 C17 1.4(6) . . . . ?
S1 C13 C18 C17 179.8(3) . . . . ?
C16 C17 C18 C13 -2.0(6) . . . . ?
